data_7224861
loop_
_publ_author_name
'Chuang, Wan-Jung'
'Chen, Hsing-Yin'
'Chen, Wei-Ting'
'Chang, Heng Yi'
'Chiang, Michael, Y.'
'Hsu, Sodio C.N.'
'Chen, Hsuan-Ying'

_publ_section_title
;
 Steric and Chelating Ring Concerns on the L-Lactide Polymerization by
 Asymmetric \b-Diketiminato Zinc Complexes
;
_journal_name_full 'RSC Adv.'
_journal_paper_doi 10.1039/C6RA07453G
_journal_year 2016
_chemical_formula_moiety 'C23 H31 N3'
_chemical_formula_sum 'C23 H31 N3'
_chemical_formula_weight 349.51
_chemical_name_systematic
;
 ?
;
_space_group_IT_number 2
_symmetry_cell_setting triclinic
_symmetry_space_group_name_Hall '-P 1'
_symmetry_space_group_name_H-M 'P -1'
_atom_sites_solution_hydrogens geom
_atom_sites_solution_primary direct
_atom_sites_solution_secondary difmap
_audit_creation_method SHELXL-97
_audit_update_record
;
2015-11-03 deposited with the CCDC.
2016-04-05 downloaded from the CCDC.
;
_cell_angle_alpha 99.922(4)
_cell_angle_beta 100.271(4)
_cell_angle_gamma 101.376(5)
_cell_formula_units_Z 2
_cell_length_a 9.3914(8)
_cell_length_b 10.7363(10)
_cell_length_c 11.2888(9)
_cell_measurement_reflns_used 0
_cell_measurement_temperature 200(2)
_cell_measurement_theta_max 0
_cell_measurement_theta_min 0
_cell_volume 1072.30(16)
_computing_molecular_graphics 'Ortep-3 for Windows (Farrugia, 1997)'
_computing_publication_material 'WinGX publication routines (Farrugia, 1999)'
_computing_structure_refinement 'SHELXL-97 (Sheldrick, 1997)'
_computing_structure_solution 'SHELXS-86 (Sheldrick, 1986)'
_diffrn_ambient_temperature 200(2)
_diffrn_measured_fraction_theta_full 0.969
_diffrn_measured_fraction_theta_max 0.969
_diffrn_measurement_device_type 'NONIUS KappaCCD'
_diffrn_measurement_method '\w scans'
_diffrn_radiation_monochromator graphite
_diffrn_radiation_source 'fine-focus sealed tube'
_diffrn_radiation_type MoK\a
_diffrn_radiation_wavelength 0.71073
_diffrn_reflns_av_R_equivalents 0.0388
_diffrn_reflns_av_sigmaI/netI 0.0546
_diffrn_reflns_limit_h_max 11
_diffrn_reflns_limit_h_min -9
_diffrn_reflns_limit_k_max 12
_diffrn_reflns_limit_k_min -12
_diffrn_reflns_limit_l_max 11
_diffrn_reflns_limit_l_min -13
_diffrn_reflns_number 7157
_diffrn_reflns_theta_full 25.03
_diffrn_reflns_theta_max 25.03
_diffrn_reflns_theta_min 1.98
_diffrn_standards_decay_% 0
_exptl_absorpt_coefficient_mu 0.064
_exptl_absorpt_correction_T_max 0.9949
_exptl_absorpt_correction_T_min 0.9578
_exptl_absorpt_correction_type multi-scan
_exptl_crystal_colour colorless
_exptl_crystal_density_diffrn 1.082
_exptl_crystal_density_method 'not measured'
_exptl_crystal_description prism
_exptl_crystal_F_000 380
_exptl_crystal_size_max 0.68
_exptl_crystal_size_mid 0.55
_exptl_crystal_size_min 0.08
_refine_diff_density_max 0.450
_refine_diff_density_min -0.500
_refine_diff_density_rms 0.061
_refine_ls_extinction_method none
_refine_ls_goodness_of_fit_ref 1.075
_refine_ls_hydrogen_treatment fixed
_refine_ls_matrix_type full
_refine_ls_number_parameters 235
_refine_ls_number_reflns 3667
_refine_ls_number_restraints 0
_refine_ls_restrained_S_all 1.075
_refine_ls_R_factor_all 0.1011
_refine_ls_R_factor_gt 0.0886
_refine_ls_shift/su_max 0.000
_refine_ls_shift/su_mean 0.000
_refine_ls_structure_factor_coef Fsqd
_refine_ls_weighting_details 'calc w=1/[\s^2^(Fo^2^)+(0.1049P)^2^+1.9320P] where P=(Fo^2^+2Fc^2^)/3'
_refine_ls_weighting_scheme calc
_refine_ls_wR_factor_gt 0.2536
_refine_ls_wR_factor_ref 0.2630
_reflns_number_gt 2958
_reflns_number_total 3667
_reflns_threshold_expression >2sigma(I)
_cod_data_source_file c6ra07453g2.cif
_cod_data_source_block L3H
_cod_database_code 7224861

loop_
_symmetry_equiv_pos_as_xyz
'x, y, z'
'-x, -y, -z'

loop_
_atom_site_label
_atom_site_type_symbol
_atom_site_fract_x
_atom_site_fract_y
_atom_site_fract_z
_atom_site_U_iso_or_equiv
_atom_site_adp_type
_atom_site_occupancy
_atom_site_symmetry_multiplicity
_atom_site_calc_flag
_atom_site_refinement_flags
C1 C 0.2330(4) 0.1825(4) 0.8837(4) 0.0492(10) Uani 1 1 d .
H1 H 0.2683 0.2007 0.9705 0.059 Uiso 1 1 calc R
C2 C 0.2219(5) 0.0599(4) 0.8185(4) 0.0592(12) Uani 1 1 d .
H2 H 0.2475 -0.0056 0.8593 0.071 Uiso 1 1 calc R
C3 C 0.1726(6) 0.0334(4) 0.6920(4) 0.0680(14) Uani 1 1 d .
H3 H 0.1649 -0.0503 0.6437 0.082 Uiso 1 1 calc R
C4 C 0.1348(5) 0.1312(4) 0.6373(4) 0.0526(11) Uani 1 1 d .
H4 H 0.0994 0.1153 0.5505 0.063 Uiso 1 1 calc R
C5 C 0.1489(4) 0.2516(3) 0.7092(3) 0.0340(8) Uani 1 1 d .
C6 C 0.1143(5) 0.3662(4) 0.6587(3) 0.0436(9) Uani 1 1 d .
H6A H 0.0253 0.3869 0.6856 0.052 Uiso 1 1 calc R
H6B H 0.1986 0.4426 0.6946 0.052 Uiso 1 1 calc R
C7 C -0.1816(4) 0.3323(4) 0.4975(4) 0.0485(10) Uani 1 1 d .
H7A H -0.1554 0.3441 0.5874 0.073 Uiso 1 1 calc R
H7B H -0.2550 0.2496 0.4622 0.073 Uiso 1 1 calc R
H7C H -0.2238 0.4040 0.4760 0.073 Uiso 1 1 calc R
C8 C -0.0442(4) 0.3308(3) 0.4466(3) 0.0332(8) Uani 1 1 d .
C9 C -0.0544(4) 0.3152(3) 0.3224(3) 0.0330(7) Uani 1 1 d .
H9 H -0.1497 0.3092 0.2730 0.040 Uiso 1 1 calc R
C10 C 0.0637(4) 0.3069(3) 0.2591(3) 0.0307(7) Uani 1 1 d .
C11 C 0.0224(4) 0.2840(5) 0.1198(3) 0.0522(10) Uani 1 1 d .
H11A H 0.1114 0.2804 0.0865 0.078 Uiso 1 1 calc R
H11B H -0.0189 0.3553 0.0959 0.078 Uiso 1 1 calc R
H11C H -0.0520 0.2015 0.0868 0.078 Uiso 1 1 calc R
C12 C 0.3139(3) 0.3027(3) 0.2555(3) 0.0301(7) Uani 1 1 d .
C13 C 0.3542(4) 0.1826(3) 0.2368(3) 0.0355(8) Uani 1 1 d .
C14 C 0.2672(5) 0.0660(4) 0.2754(4) 0.0458(9) Uani 1 1 d .
H14 H 0.1858 0.0942 0.3114 0.055 Uiso 1 1 calc R
C15 C 0.1954(6) -0.0471(5) 0.1664(5) 0.0797(16) Uani 1 1 d .
H15A H 0.1402 -0.1194 0.1949 0.119 Uiso 1 1 calc R
H15B H 0.2728 -0.0756 0.1283 0.119 Uiso 1 1 calc R
H15C H 0.1269 -0.0194 0.1057 0.119 Uiso 1 1 calc R
C16 C 0.3662(7) 0.0230(6) 0.3741(5) 0.093(2) Uani 1 1 d .
H16A H 0.3078 -0.0508 0.3984 0.140 Uiso 1 1 calc R
H16B H 0.4063 0.0951 0.4460 0.140 Uiso 1 1 calc R
H16C H 0.4484 -0.0033 0.3417 0.140 Uiso 1 1 calc R
C17 C 0.4720(4) 0.1704(4) 0.1800(3) 0.0443(9) Uani 1 1 d .
H17 H 0.4993 0.0894 0.1665 0.053 Uiso 1 1 calc R
C18 C 0.5501(4) 0.2751(4) 0.1427(3) 0.0453(9) Uani 1 1 d .
H18 H 0.6301 0.2656 0.1036 0.054 Uiso 1 1 calc R
C19 C 0.5114(4) 0.3924(4) 0.1626(3) 0.0423(9) Uani 1 1 d .
H19 H 0.5660 0.4636 0.1372 0.051 Uiso 1 1 calc R
C20 C 0.3945(4) 0.4101(3) 0.2187(3) 0.0363(8) Uani 1 1 d .
C21 C 0.3563(5) 0.5417(4) 0.2418(4) 0.0476(10) Uani 1 1 d .
H21 H 0.2563 0.5286 0.2631 0.057 Uiso 1 1 calc R
C22 C 0.4690(6) 0.6338(5) 0.3529(5) 0.0785(17) Uani 1 1 d .
H22A H 0.4431 0.7183 0.3673 0.118 Uiso 1 1 calc R
H22B H 0.5691 0.6452 0.3362 0.118 Uiso 1 1 calc R
H22C H 0.4667 0.5965 0.4261 0.118 Uiso 1 1 calc R
C23 C 0.3462(8) 0.6011(6) 0.1282(6) 0.0897(19) Uani 1 1 d .
H23A H 0.3209 0.6855 0.1472 0.134 Uiso 1 1 calc R
H23B H 0.2690 0.5428 0.0604 0.134 Uiso 1 1 calc R
H23C H 0.4423 0.6131 0.1039 0.134 Uiso 1 1 calc R
N1 N 0.1970(3) 0.2782(3) 0.8321(3) 0.0429(8) Uani 1 1 d .
N2 N 0.0871(3) 0.3452(3) 0.5254(3) 0.0393(7) Uani 1 1 d .
H2A H 0.1646 0.3414 0.4923 0.047 Uiso 1 1 calc R
N3 N 0.1991(3) 0.3173(3) 0.3194(2) 0.0306(6) Uani 1 1 d .

loop_
_atom_site_aniso_label
_atom_site_aniso_U_11
_atom_site_aniso_U_22
_atom_site_aniso_U_33
_atom_site_aniso_U_23
_atom_site_aniso_U_13
_atom_site_aniso_U_12
C1 0.049(2) 0.069(3) 0.0328(19) 0.0239(19) 0.0041(16) 0.014(2)
C2 0.073(3) 0.061(3) 0.056(3) 0.036(2) 0.015(2) 0.022(2)
C3 0.111(4) 0.038(2) 0.052(3) 0.0128(19) 0.009(3) 0.018(2)
C4 0.079(3) 0.038(2) 0.0322(19) 0.0087(16) 0.0012(19) 0.0039(19)
C5 0.0344(18) 0.0390(18) 0.0262(16) 0.0100(14) 0.0050(13) 0.0021(14)
C6 0.064(2) 0.042(2) 0.0282(18) 0.0118(15) 0.0103(17) 0.0170(18)
C7 0.051(2) 0.044(2) 0.055(2) 0.0130(18) 0.0254(19) 0.0072(17)
C8 0.0373(18) 0.0265(16) 0.0372(18) 0.0119(13) 0.0096(14) 0.0049(13)
C9 0.0300(17) 0.0347(17) 0.0310(17) 0.0076(13) -0.0004(13) 0.0063(13)
C10 0.0332(17) 0.0312(16) 0.0233(15) 0.0059(12) 0.0008(13) 0.0021(13)
C11 0.043(2) 0.082(3) 0.0259(19) 0.0065(18) -0.0041(16) 0.015(2)
C12 0.0247(16) 0.0392(17) 0.0215(15) 0.0054(13) -0.0022(12) 0.0036(13)
C13 0.0328(18) 0.0455(19) 0.0258(16) 0.0085(14) -0.0024(13) 0.0112(15)
C14 0.055(2) 0.042(2) 0.043(2) 0.0145(16) 0.0105(18) 0.0153(18)
C15 0.084(4) 0.065(3) 0.065(3) 0.006(2) 0.000(3) -0.018(3)
C16 0.118(5) 0.078(4) 0.068(3) 0.043(3) -0.019(3) -0.002(3)
C17 0.042(2) 0.058(2) 0.0331(19) 0.0074(17) -0.0010(16) 0.0232(18)
C18 0.0299(18) 0.073(3) 0.0315(18) 0.0083(17) 0.0041(14) 0.0131(18)
C19 0.0341(18) 0.054(2) 0.0317(18) 0.0051(16) 0.0059(15) -0.0011(16)
C20 0.0336(18) 0.0434(19) 0.0276(17) 0.0055(14) 0.0042(14) 0.0033(15)
C21 0.053(2) 0.041(2) 0.051(2) 0.0116(17) 0.0245(19) 0.0026(17)
C22 0.060(3) 0.061(3) 0.094(4) -0.022(3) 0.031(3) -0.013(2)
C23 0.143(6) 0.072(3) 0.090(4) 0.049(3) 0.064(4) 0.048(4)
N1 0.0466(18) 0.0533(18) 0.0265(15) 0.0107(13) 0.0024(13) 0.0093(14)
N2 0.0443(17) 0.0506(18) 0.0280(15) 0.0165(13) 0.0080(13) 0.0157(14)
N3 0.0310(14) 0.0344(14) 0.0241(13) 0.0081(11) 0.0017(11) 0.0052(11)

loop_
_atom_type_symbol
_atom_type_description
_atom_type_scat_dispersion_real
_atom_type_scat_dispersion_imag
_atom_type_scat_source
C C 0.0033 0.0016 'International Tables Vol C Tables 4.2.6.8 and 6.1.1.4'
H H 0.0000 0.0000 'International Tables Vol C Tables 4.2.6.8 and 6.1.1.4'
N N 0.0061 0.0033 'International Tables Vol C Tables 4.2.6.8 and 6.1.1.4'

loop_
_geom_angle_atom_site_label_1
_geom_angle_atom_site_label_2
_geom_angle_atom_site_label_3
_geom_angle
N1 C1 C2 123.7(4)
N1 C1 H1 118.1
C2 C1 H1 118.1
C1 C2 C3 118.4(4)
C1 C2 H2 120.8
C3 C2 H2 120.8
C4 C3 C2 118.6(4)
C4 C3 H3 120.7
C2 C3 H3 120.7
C5 C4 C3 119.4(4)
C5 C4 H4 120.3
C3 C4 H4 120.3
N1 C5 C4 122.5(3)
N1 C5 C6 113.8(3)
C4 C5 C6 123.7(3)
N2 C6 C5 114.1(3)
N2 C6 H6A 108.7
C5 C6 H6A 108.7
N2 C6 H6B 108.7
C5 C6 H6B 108.7
H6A C6 H6B 107.6
C8 C7 H7A 109.5
C8 C7 H7B 109.5
H7A C7 H7B 109.5
C8 C7 H7C 109.5
H7A C7 H7C 109.5
H7B C7 H7C 109.5
N2 C8 C9 121.4(3)
N2 C8 C7 118.9(3)
C9 C8 C7 119.7(3)
C8 C9 C10 126.7(3)
C8 C9 H9 116.7
C10 C9 H9 116.7
N3 C10 C9 121.1(3)
N3 C10 C11 122.4(3)
C9 C10 C11 116.6(3)
C10 C11 H11A 109.5
C10 C11 H11B 109.5
H11A C11 H11B 109.5
C10 C11 H11C 109.5
H11A C11 H11C 109.5
H11B C11 H11C 109.5
C13 C12 C20 120.1(3)
C13 C12 N3 119.2(3)
C20 C12 N3 120.5(3)
C17 C13 C12 119.2(3)
C17 C13 C14 120.4(3)
C12 C13 C14 120.4(3)
C16 C14 C15 110.3(4)
C16 C14 C13 110.9(4)
C15 C14 C13 112.1(3)
C16 C14 H14 107.8
C15 C14 H14 107.8
C13 C14 H14 107.8
C14 C15 H15A 109.5
C14 C15 H15B 109.5
H15A C15 H15B 109.5
C14 C15 H15C 109.5
H15A C15 H15C 109.5
H15B C15 H15C 109.5
C14 C16 H16A 109.5
C14 C16 H16B 109.5
H16A C16 H16B 109.5
C14 C16 H16C 109.5
H16A C16 H16C 109.5
H16B C16 H16C 109.5
C18 C17 C13 120.8(4)
C18 C17 H17 119.6
C13 C17 H17 119.6
C19 C18 C17 119.7(3)
C19 C18 H18 120.1
C17 C18 H18 120.1
C18 C19 C20 121.9(3)
C18 C19 H19 119.0
C20 C19 H19 119.0
C19 C20 C12 118.3(3)
C19 C20 C21 120.7(3)
C12 C20 C21 121.0(3)
C20 C21 C23 112.3(3)
C20 C21 C22 110.1(4)
C23 C21 C22 111.3(4)
C20 C21 H21 107.6
C23 C21 H21 107.6
C22 C21 H21 107.6
C21 C22 H22A 109.5
C21 C22 H22B 109.5
H22A C22 H22B 109.5
C21 C22 H22C 109.5
H22A C22 H22C 109.5
H22B C22 H22C 109.5
C21 C23 H23A 109.5
C21 C23 H23B 109.5
H23A C23 H23B 109.5
C21 C23 H23C 109.5
H23A C23 H23C 109.5
H23B C23 H23C 109.5
C1 N1 C5 117.4(3)
C8 N2 C6 127.0(3)
C8 N2 H2A 116.5
C6 N2 H2A 116.5
C10 N3 C12 120.7(3)

loop_
_geom_bond_atom_site_label_1
_geom_bond_atom_site_label_2
_geom_bond_distance
C1 N1 1.335(5)
C1 C2 1.368(6)
C1 H1 0.9500
C2 C3 1.381(6)
C2 H2 0.9500
C3 C4 1.379(6)
C3 H3 0.9500
C4 C5 1.371(5)
C4 H4 0.9500
C5 N1 1.341(4)
C5 C6 1.510(5)
C6 N2 1.451(4)
C6 H6A 0.9900
C6 H6B 0.9900
C7 C8 1.505(5)
C7 H7A 0.9800
C7 H7B 0.9800
C7 H7C 0.9800
C8 N2 1.350(4)
C8 C9 1.367(5)
C9 C10 1.431(5)
C9 H9 0.9500
C10 N3 1.305(4)
C10 C11 1.515(4)
C11 H11A 0.9800
C11 H11B 0.9800
C11 H11C 0.9800
C12 C13 1.406(5)
C12 C20 1.417(5)
C12 N3 1.418(4)
C13 C17 1.390(5)
C13 C14 1.529(5)
C14 C16 1.516(6)
C14 C15 1.520(6)
C14 H14 1.0000
C15 H15A 0.9800
C15 H15B 0.9800
C15 H15C 0.9800
C16 H16A 0.9800
C16 H16B 0.9800
C16 H16C 0.9800
C17 C18 1.388(6)
C17 H17 0.9500
C18 C19 1.371(5)
C18 H18 0.9500
C19 C20 1.390(5)
C19 H19 0.9500
C20 C21 1.516(5)
C21 C23 1.524(6)
C21 C22 1.535(6)
C21 H21 1.0000
C22 H22A 0.9800
C22 H22B 0.9800
C22 H22C 0.9800
C23 H23A 0.9800
C23 H23B 0.9800
C23 H23C 0.9800
N2 H2A 0.8800
